data_7114406
loop_
_publ_author_name
'Lu, Wei'
'Zhu, Nianyong'
'Che, Chi-Ming'

_publ_section_title
;
 Tethered trinuclear cyclometalated platinum(ii) complexes: from crystal
 engineering to tunable emission energyElectronic supplementary
 information (ESI) available: schemetic drawings for 1--4, perspective
 view of cation of 4(ClO4)3&#x00B7;1.5Et2O&#x00B7;CH3CN and refinement
 details for X-ray crystallography. See
 http://www.rsc.org/suppdata/cc/b2/b200723a/
;
_journal_issue 8
_journal_name_full 'Chemical Communications'
_journal_page_first 900
_journal_paper_doi 10.1039/b200723a
_journal_year 2002
_chemical_formula_sum 'C82 H74 Cl3 N7 O13.5 P3 Pt3 S3'
_chemical_formula_weight 2254.19
_chemical_name_systematic 'Complex 4(ClO4)3.1.5Et2O.CH3CN'
_space_group_IT_number 2
_symmetry_cell_setting triclinic
_symmetry_space_group_name_Hall '-P 1'
_symmetry_space_group_name_H-M 'P -1'
_atom_sites_solution_hydrogens geom
_atom_sites_solution_primary direct
_atom_sites_solution_secondary difmap
_audit_creation_method SHELXL-97
_cell_angle_alpha 79.99(3)
_cell_angle_beta 86.05(3)
_cell_angle_gamma 70.32(3)
_cell_formula_units_Z 2
_cell_length_a 13.134(3)
_cell_length_b 13.463(3)
_cell_length_c 25.340(5)
_cell_measurement_temperature 301(2)
_cell_volume 4154.5(18)
_computing_structure_refinement 'SHELXL-97 (Sheldrick, 1997)'
_diffrn_ambient_temperature 301(2)
_diffrn_measured_fraction_theta_full 0.832
_diffrn_measured_fraction_theta_max 0.832
_diffrn_radiation_monochromator graphite
_diffrn_radiation_source 'fine-focus sealed tube'
_diffrn_radiation_type MoK\a
_diffrn_radiation_wavelength 0.71073
_diffrn_reflns_av_R_equivalents 0.0624
_diffrn_reflns_av_sigmaI/netI 0.0936
_diffrn_reflns_limit_h_max 15
_diffrn_reflns_limit_h_min -15
_diffrn_reflns_limit_k_max 16
_diffrn_reflns_limit_k_min -16
_diffrn_reflns_limit_l_max 30
_diffrn_reflns_limit_l_min -30
_diffrn_reflns_number 24391
_diffrn_reflns_theta_full 25.61
_diffrn_reflns_theta_max 25.61
_diffrn_reflns_theta_min 1.63
_exptl_absorpt_coefficient_mu 5.335
_exptl_crystal_density_diffrn 1.802
_exptl_crystal_density_method 'not measured'
_exptl_crystal_F_000 2202
_refine_diff_density_max 1.602
_refine_diff_density_min -3.232
_refine_diff_density_rms 0.342
_refine_ls_extinction_method none
_refine_ls_goodness_of_fit_ref 0.976
_refine_ls_hydrogen_treatment mixed
_refine_ls_matrix_type full
_refine_ls_number_parameters 950
_refine_ls_number_reflns 13020
_refine_ls_number_restraints 64
_refine_ls_restrained_S_all 0.978
_refine_ls_R_factor_all 0.0862
_refine_ls_R_factor_gt 0.0580
_refine_ls_shift/su_max 0.024
_refine_ls_shift/su_mean 0.002
_refine_ls_structure_factor_coef Fsqd
_refine_ls_weighting_details 'calc w=1/[\s^2^(Fo^2^)+(0.1016P)^2^+0.0000P] where P=(Fo^2^+2Fc^2^)/3'
_refine_ls_weighting_scheme calc
_refine_ls_wR_factor_gt 0.1516
_refine_ls_wR_factor_ref 0.1698
_reflns_number_gt 8788
_reflns_number_total 13020
_reflns_threshold_expression >2sigma(I)
_cod_data_source_file b200723a.txt
_cod_data_source_block mar128
_cod_original_cell_volume 4154.5(14)
_cod_original_formula_sum 'C82 H74 Cl3 N7 O13.50 P3 Pt3 S3'
_cod_database_code 7114406

loop_
_symmetry_equiv_pos_as_xyz
'x, y, z'
'-x, -y, -z'

loop_
_atom_site_label
_atom_site_type_symbol
_atom_site_fract_x
_atom_site_fract_y
_atom_site_fract_z
_atom_site_U_iso_or_equiv
_atom_site_adp_type
_atom_site_occupancy
_atom_site_symmetry_multiplicity
_atom_site_calc_flag
_atom_site_refinement_flags
Pt1 Pt 0.51948(3) 0.43398(3) 0.157872(17) 0.04570(14) Uani 1 1 d .
Pt2 Pt 0.63677(4) 0.17983(3) 0.19861(2) 0.05514(16) Uani 1 1 d .
Pt3 Pt 0.75606(4) -0.05921(3) 0.27594(2) 0.05540(16) Uani 1 1 d .
S1 S 0.7827(3) 0.5375(3) 0.20519(18) 0.0835(11) Uani 1 1 d .
S2 S 0.4724(4) 0.0586(3) 0.08912(18) 0.0996(14) Uani 1 1 d .
S3 S 1.0679(3) -0.0089(3) 0.3007(2) 0.1041(15) Uani 1 1 d .
P1 P 0.3819(2) 0.4382(2) 0.21620(12) 0.0458(7) Uani 1 1 d .
P2 P 0.5371(2) 0.2175(2) 0.27265(12) 0.0526(7) Uani 1 1 d .
P3 P 0.6216(2) -0.0188(2) 0.33682(12) 0.0519(7) Uani 1 1 d .
N1 N 0.6416(7) 0.4345(6) 0.1041(4) 0.053(2) Uani 1 1 d .
N2 N 0.4729(7) 0.3825(6) 0.0907(4) 0.050(2) Uani 1 1 d .
N3 N 0.7152(10) 0.1336(8) 0.1301(4) 0.066(3) Uani 1 1 d .
N4 N 0.7854(8) 0.2162(8) 0.2003(5) 0.073(3) Uani 1 1 d .
N5 N 0.8735(8) -0.0968(7) 0.2201(5) 0.065(3) Uani 1 1 d .
N6 N 0.6826(8) -0.1187(7) 0.2231(4) 0.058(3) Uani 1 1 d .
C1 C 0.3827(10) 0.3565(9) 0.0842(5) 0.061(3) Uani 1 1 d .
H1 H 0.3325 0.3609 0.1122 0.073 Uiso 1 1 calc R
C2 C 0.3628(13) 0.3247(11) 0.0390(6) 0.079(4) Uani 1 1 d .
H2 H 0.3014 0.3063 0.0362 0.094 Uiso 1 1 calc R
C3 C 0.4356(13) 0.3207(11) -0.0015(6) 0.083(4) Uani 1 1 d .
H3 H 0.4222 0.3017 -0.0332 0.099 Uiso 1 1 calc R
C4 C 0.5247(12) 0.3426(10) 0.0024(5) 0.071(4) Uani 1 1 d .
H4 H 0.5743 0.3366 -0.0259 0.086 Uiso 1 1 calc R
C5 C 0.5450(9) 0.3751(8) 0.0491(5) 0.056(3) Uani 1 1 d .
C6 C 0.6397(10) 0.4033(9) 0.0566(5) 0.060(3) Uani 1 1 d .
C7 C 0.7273(13) 0.4033(12) 0.0226(7) 0.093(5) Uani 1 1 d .
H7 H 0.7291 0.3822 -0.0106 0.111 Uiso 1 1 calc R
C8 C 0.8072(13) 0.4315(14) 0.0352(8) 0.099(5) Uani 1 1 d .
H8 H 0.8658 0.4266 0.0118 0.119 Uiso 1 1 calc R
C9 C 0.8054(10) 0.4678(12) 0.0820(7) 0.084(4) Uani 1 1 d .
H9 H 0.8597 0.4924 0.0902 0.101 Uiso 1 1 calc R
C10 C 0.7211(10) 0.4671(9) 0.1170(6) 0.065(3) Uani 1 1 d .
C11 C 0.7007(9) 0.4974(9) 0.1697(6) 0.060(3) Uani 1 1 d .
C12 C 0.6106(10) 0.4871(8) 0.2013(5) 0.061(3) Uani 1 1 d .
C13 C 0.6134(11) 0.5138(9) 0.2520(6) 0.068(3) Uani 1 1 d .
H13 H 0.5607 0.5123 0.2784 0.082 Uiso 1 1 calc R
C14 C 0.7015(11) 0.5422(10) 0.2589(7) 0.083(4) Uani 1 1 d .
H14 H 0.7149 0.5622 0.2904 0.099 Uiso 1 1 calc R
C15 C 0.8150(12) 0.2624(10) 0.2386(7) 0.084(4) Uani 1 1 d .
H15 H 0.7651 0.2938 0.2637 0.101 Uiso 1 1 calc R
C16 C 0.9220(12) 0.2607(12) 0.2386(9) 0.109(6) Uani 1 1 d .
H16 H 0.9465 0.2836 0.2663 0.130 Uiso 1 1 calc R
C17 C 0.9911(14) 0.2247(14) 0.1973(12) 0.144(11) Uani 1 1 d .
H17 H 1.0604 0.2291 0.1959 0.173 Uiso 1 1 calc R
C18 C 0.9598(12) 0.1828(13) 0.1584(9) 0.110(7) Uani 1 1 d .
H18 H 1.0083 0.1567 0.1316 0.131 Uiso 1 1 calc R
C19 C 0.8567(13) 0.1794(10) 0.1591(8) 0.090(5) Uani 1 1 d .
C20 C 0.8178(14) 0.1405(12) 0.1208(7) 0.090(5) Uani 1 1 d .
C21 C 0.8674(19) 0.1061(15) 0.0736(8) 0.140(10) Uani 1 1 d .
H21 H 0.9370 0.1071 0.0649 0.168 Uiso 1 1 calc R
C22 C 0.815(2) 0.0714(16) 0.0406(7) 0.133(10) Uani 1 1 d .
H22 H 0.8493 0.0528 0.0085 0.160 Uiso 1 1 calc R
C23 C 0.7154(17) 0.0621(13) 0.0519(7) 0.111(6) Uani 1 1 d .
H23 H 0.6823 0.0341 0.0297 0.133 Uiso 1 1 calc R
C24 C 0.6671(14) 0.0970(12) 0.0981(6) 0.087(5) Uani 1 1 d .
C25 C 0.5617(13) 0.0987(10) 0.1195(6) 0.081(4) Uani 1 1 d .
C26 C 0.5227(12) 0.1301(9) 0.1685(5) 0.069(4) Uani 1 1 d .
C27 C 0.4184(10) 0.1207(9) 0.1813(6) 0.072(4) Uani 1 1 d .
H27 H 0.3807 0.1373 0.2128 0.087 Uiso 1 1 calc R
C28 C 0.3805(12) 0.0854(10) 0.1428(6) 0.081(4) Uani 1 1 d .
H28 H 0.3132 0.0761 0.1445 0.097 Uiso 1 1 calc R
C29 C 0.5871(10) -0.1337(10) 0.2250(5) 0.062(3) Uani 1 1 d .
H29 H 0.5416 -0.1132 0.2538 0.074 Uiso 1 1 calc R
C30 C 0.5507(12) -0.1762(11) 0.1886(6) 0.079(4) Uani 1 1 d .
H30 H 0.4833 -0.1855 0.1922 0.095 Uiso 1 1 calc R
C31 C 0.6209(11) -0.2059(10) 0.1444(5) 0.064(3) Uani 1 1 d .
H31 H 0.5998 -0.2348 0.1179 0.076 Uiso 1 1 calc R
C32 C 0.7106(14) -0.1931(10) 0.1414(6) 0.084(5) Uani 1 1 d .
H32 H 0.7553 -0.2132 0.1122 0.101 Uiso 1 1 calc R
C33 C 0.7484(11) -0.1496(10) 0.1798(5) 0.070(4) Uani 1 1 d .
C34 C 0.8519(9) -0.1344(9) 0.1782(5) 0.062(3) Uani 1 1 d .
C35 C 0.9329(13) -0.1594(11) 0.1370(7) 0.088(4) Uani 1 1 d .
H35 H 0.9224 -0.1848 0.1066 0.106 Uiso 1 1 calc R
C36 C 1.0304(15) -0.1422(14) 0.1466(9) 0.114(7) Uani 1 1 d .
H36 H 1.0866 -0.1592 0.1218 0.137 Uiso 1 1 calc R
C37 C 1.0462(12) -0.1035(13) 0.1886(8) 0.101(6) Uani 1 1 d .
H37 H 1.1118 -0.0936 0.1925 0.122 Uiso 1 1 calc R
C38 C 0.9658(11) -0.0777(9) 0.2265(7) 0.076(4) Uani 1 1 d .
C39 C 0.9667(11) -0.0432(11) 0.2753(7) 0.081(4) Uani 1 1 d .
C40 C 0.8753(10) -0.0232(9) 0.3100(6) 0.067(3) Uani 1 1 d .
C41 C 0.8954(13) 0.0125(11) 0.3550(7) 0.091(5) Uani 1 1 d .
H41 H 0.8455 0.0289 0.3827 0.109 Uiso 1 1 calc R
C42 C 0.9944(13) 0.0209(12) 0.3544(7) 0.095(5) Uani 1 1 d .
H42 H 1.0196 0.0421 0.3825 0.114 Uiso 1 1 calc R
C43 C 0.2536(8) 0.4742(8) 0.1806(4) 0.050(3) Uani 1 1 d .
C44 C 0.1813(10) 0.4184(10) 0.1912(6) 0.077(4) Uani 1 1 d .
H44 H 0.1944 0.3591 0.2180 0.092 Uiso 1 1 calc R
C45 C 0.0881(12) 0.4538(13) 0.1603(8) 0.110(6) Uani 1 1 d .
H45 H 0.0377 0.4184 0.1676 0.132 Uiso 1 1 calc R
C46 C 0.0683(12) 0.5401(13) 0.1192(8) 0.106(6) Uani 1 1 d .
H46 H 0.0085 0.5592 0.0974 0.127 Uiso 1 1 calc R
C47 C 0.1378(9) 0.5959(9) 0.1116(5) 0.063(3) Uani 1 1 d .
H47 H 0.1231 0.6568 0.0856 0.076 Uiso 1 1 calc R
C48 C 0.2302(9) 0.5642(9) 0.1417(5) 0.057(3) Uani 1 1 d .
H48 H 0.2771 0.6036 0.1357 0.069 Uiso 1 1 calc R
C49 C 0.3382(9) 0.5415(9) 0.2596(5) 0.053(3) Uani 1 1 d .
C50 C 0.3535(10) 0.6377(8) 0.2437(5) 0.060(3) Uani 1 1 d .
H50 H 0.3940 0.6480 0.2129 0.072 Uiso 1 1 calc R
C51 C 0.3088(13) 0.7201(11) 0.2731(6) 0.084(4) Uani 1 1 d .
H51 H 0.3209 0.7849 0.2627 0.101 Uiso 1 1 calc R
C52 C 0.2476(14) 0.7063(12) 0.3171(7) 0.092(5) Uani 1 1 d .
H52 H 0.2203 0.7610 0.3374 0.110 Uiso 1 1 calc R
C53 C 0.2259(12) 0.6158(13) 0.3318(6) 0.090(5) Uani 1 1 d .
H53 H 0.1799 0.6095 0.3609 0.108 Uiso 1 1 calc R
C54 C 0.2724(10) 0.5291(11) 0.3035(6) 0.078(4) Uani 1 1 d .
H54 H 0.2590 0.4649 0.3141 0.093 Uiso 1 1 calc R
C55 C 0.4009(8) 0.3081(7) 0.2578(5) 0.053(3) Uani 1 1 d .
H55A H 0.3639 0.3209 0.2917 0.064 Uiso 1 1 calc R
H55B H 0.3641 0.2711 0.2405 0.064 Uiso 1 1 calc R
C56 C 0.5834(11) 0.2675(9) 0.3250(5) 0.066(3) Uani 1 1 d .
C57 C 0.5109(13) 0.3438(11) 0.3528(6) 0.087(4) Uani 1 1 d .
H57 H 0.4377 0.3714 0.3446 0.104 Uiso 1 1 calc R
C58 C 0.5526(17) 0.3774(13) 0.3939(7) 0.106(6) Uani 1 1 d .
H58 H 0.5065 0.4302 0.4119 0.127 Uiso 1 1 calc R
C59 C 0.6566(17) 0.3353(13) 0.4074(7) 0.106(6) Uani 1 1 d .
H59 H 0.6824 0.3586 0.4346 0.127 Uiso 1 1 calc R
C60 C 0.7248(13) 0.2577(13) 0.3813(7) 0.104(6) Uani 1 1 d .
H60 H 0.7972 0.2283 0.3908 0.124 Uiso 1 1 calc R
C61 C 0.6880(11) 0.2222(11) 0.3408(6) 0.077(4) Uani 1 1 d .
H61 H 0.7349 0.1674 0.3243 0.093 Uiso 1 1 calc R
C62 C 0.5086(8) 0.0991(7) 0.3101(4) 0.049(3) Uani 1 1 d .
H62A H 0.4613 0.1218 0.3400 0.059 Uiso 1 1 calc R
H62B H 0.4680 0.0766 0.2867 0.059 Uiso 1 1 calc R
C63 C 0.5587(9) -0.1210(9) 0.3540(4) 0.052(3) Uani 1 1 d .
C64 C 0.4529(11) -0.1002(10) 0.3659(5) 0.070(4) Uani 1 1 d .
H64 H 0.4084 -0.0291 0.3613 0.084 Uiso 1 1 calc R
C65 C 0.4069(13) -0.1768(12) 0.3844(7) 0.097(5) Uani 1 1 d .
H65 H 0.3334 -0.1581 0.3925 0.117 Uiso 1 1 calc R
C66 C 0.4701(16) -0.2800(14) 0.3906(7) 0.102(5) Uani 1 1 d .
H66 H 0.4400 -0.3330 0.4038 0.122 Uiso 1 1 calc R
C67 C 0.5808(17) -0.3090(10) 0.3776(7) 0.104(6) Uani 1 1 d .
H67 H 0.6247 -0.3803 0.3812 0.125 Uiso 1 1 calc R
C68 C 0.6214(12) -0.2277(10) 0.3594(6) 0.080(4) Uani 1 1 d .
H68 H 0.6944 -0.2451 0.3503 0.096 Uiso 1 1 calc R
C69 C 0.6464(10) -0.0064(10) 0.4044(5) 0.062(3) Uani 1 1 d .
C70 C 0.7295(12) -0.0864(12) 0.4322(6) 0.083(4) Uani 1 1 d .
H70 H 0.7753 -0.1406 0.4149 0.100 Uiso 1 1 calc R
C71 C 0.7448(17) -0.0864(16) 0.4854(7) 0.114(6) Uani 1 1 d .
H71 H 0.8011 -0.1403 0.5041 0.137 Uiso 1 1 calc R
C72 C 0.6773(17) -0.0073(17) 0.5105(7) 0.110(6) Uani 1 1 d .
H72 H 0.6869 -0.0080 0.5466 0.131 Uiso 1 1 calc R
C73 C 0.5997(16) 0.0692(15) 0.4845(7) 0.109(6) Uani 1 1 d .
H73 H 0.5554 0.1239 0.5020 0.131 Uiso 1 1 calc R
C74 C 0.5820(12) 0.0704(11) 0.4312(5) 0.077(4) Uani 1 1 d .
H74 H 0.5248 0.1249 0.4135 0.093 Uiso 1 1 calc R
Cl1 Cl 0.3312(3) 0.8195(3) 0.10030(14) 0.0794(10) Uani 1 1 d .
Cl2 Cl 0.1905(3) 0.2086(4) 0.3463(2) 0.1059(14) Uani 1 1 d D
Cl3 Cl 1.1142(3) 0.2413(4) 0.00983(17) 0.0915(11) Uani 1 1 d D
O1 O 0.2553(8) 0.7908(7) 0.0739(4) 0.088(3) Uiso 1 1 d .
O2 O 0.2899(9) 0.8612(9) 0.1481(5) 0.117(4) Uiso 1 1 d .
O3 O 0.3847(9) 0.8806(8) 0.0652(4) 0.104(3) Uiso 1 1 d .
O4 O 0.4199(9) 0.7209(9) 0.1188(5) 0.107(3) Uiso 1 1 d .
O5 O 0.2874(15) 0.208(2) 0.3722(9) 0.101(7) Uiso 0.50 1 d PD
O6 O 0.185(2) 0.1070(16) 0.3746(11) 0.136(9) Uiso 0.50 1 d PD
O7 O 0.2354(19) 0.1692(18) 0.2958(7) 0.113(7) Uiso 0.50 1 d PD
O8 O 0.141(3) 0.3104(18) 0.3136(12) 0.167(13) Uiso 0.50 1 d PD
O5' O 0.1171(18) 0.193(2) 0.3905(8) 0.125(8) Uiso 0.50 1 d PD
O6' O 0.244(4) 0.0978(19) 0.340(2) 0.24(2) Uiso 0.50 1 d PD
O7' O 0.2519(19) 0.2645(19) 0.3674(9) 0.108(8) Uiso 0.50 1 d PD
O8' O 0.093(2) 0.266(3) 0.3172(15) 0.196(15) Uiso 0.50 1 d PD
O9 O 1.2222(12) 0.1931(16) -0.0101(8) 0.091(6) Uiso 0.50 1 d PD
O10 O 1.0360(16) 0.2017(19) -0.0082(9) 0.096(7) Uiso 0.50 1 d PD
O11 O 1.113(2) 0.273(2) 0.0609(7) 0.125(8) Uiso 0.50 1 d PD
O12 O 1.083(4) 0.3548(16) -0.0139(18) 0.203(17) Uiso 0.50 1 d PD
O9' O 1.148(3) 0.164(2) 0.0565(10) 0.175(12) Uiso 0.50 1 d PD
O10' O 1.179(3) 0.276(3) -0.0332(10) 0.170(12) Uiso 0.50 1 d PD
O11' O 1.076(3) 0.346(2) 0.0290(18) 0.184(14) Uiso 0.50 1 d PD
O12' O 1.018(2) 0.257(3) -0.0195(13) 0.168(14) Uiso 0.50 1 d PD
N7 N 0.308(3) 0.470(3) 0.4787(14) 0.281(14) Uiso 1 1 d D
C75 C 0.292(4) 0.380(3) 0.479(2) 0.32(2) Uiso 1 1 d D
C76 C 0.322(11) 0.259(4) 0.497(5) 0.92(11) Uiso 1 1 d D
O13 O 0.903(2) 0.582(2) 0.3287(14) 0.315(13) Uiso 1 1 d D
C77 C 0.944(3) 0.674(3) 0.3094(14) 0.271(18) Uiso 1 1 d D
C78 C 0.976(2) 0.628(2) 0.2591(12) 0.186(11) Uiso 1 1 d D
C79 C 0.922(8) 0.568(5) 0.3875(17) 0.68(8) Uiso 1 1 d D
C80 C 0.913(4) 0.456(4) 0.397(2) 0.36(3) Uiso 1 1 d D
O14 O 0.0000 0.0000 0.5000 0.43(3) Uiso 1 2 d SD
C81 C 0.087(3) -0.116(3) 0.4891(19) 0.31(2) Uiso 1 1 d D
C82 C 0.094(4) -0.215(3) 0.4670(18) 0.31(2) Uiso 1 1 d D

loop_
_atom_site_aniso_label
_atom_site_aniso_U_11
_atom_site_aniso_U_22
_atom_site_aniso_U_33
_atom_site_aniso_U_23
_atom_site_aniso_U_13
_atom_site_aniso_U_12
Pt1 0.0382(2) 0.0461(2) 0.0543(3) -0.00419(18) -0.00153(18) -0.01766(18)
Pt2 0.0521(3) 0.0466(3) 0.0608(3) -0.00109(19) 0.0028(2) -0.0131(2)
Pt3 0.0491(3) 0.0519(3) 0.0604(3) -0.0042(2) 0.0002(2) -0.0130(2)
S1 0.062(2) 0.082(2) 0.116(3) -0.005(2) -0.022(2) -0.0381(19)
S2 0.127(4) 0.079(3) 0.092(3) -0.023(2) -0.036(3) -0.023(3)
S3 0.061(2) 0.079(3) 0.171(5) -0.007(3) -0.022(3) -0.023(2)
P1 0.0394(15) 0.0473(15) 0.0512(18) -0.0033(12) -0.0021(12) -0.0167(12)
P2 0.0508(17) 0.0504(17) 0.0548(19) -0.0012(13) -0.0032(14) -0.0173(14)
P3 0.0543(17) 0.0512(17) 0.0482(18) -0.0028(13) -0.0011(14) -0.0172(14)
N1 0.049(6) 0.041(5) 0.067(7) 0.006(4) -0.016(5) -0.017(4)
N2 0.046(5) 0.034(5) 0.068(7) -0.005(4) -0.005(5) -0.010(4)
N3 0.084(8) 0.050(6) 0.057(7) -0.006(5) -0.003(6) -0.013(6)
N4 0.052(6) 0.055(6) 0.098(9) 0.022(6) 0.005(6) -0.018(5)
N5 0.052(6) 0.045(6) 0.086(8) -0.004(5) 0.003(6) -0.003(5)
N6 0.066(7) 0.047(5) 0.048(6) 0.002(4) -0.001(5) -0.005(5)
C1 0.057(8) 0.062(7) 0.066(9) -0.010(6) -0.004(6) -0.023(6)
C2 0.084(10) 0.077(9) 0.083(11) -0.029(8) -0.009(9) -0.028(8)
C3 0.098(12) 0.094(11) 0.065(10) -0.032(8) -0.017(9) -0.030(9)
C4 0.084(10) 0.086(9) 0.044(8) -0.017(6) -0.001(7) -0.025(8)
C5 0.053(7) 0.044(7) 0.059(8) 0.005(5) -0.007(6) -0.005(5)
C6 0.050(7) 0.043(7) 0.076(10) -0.002(6) -0.001(6) -0.004(5)
C7 0.080(11) 0.103(12) 0.083(11) -0.013(9) 0.040(9) -0.023(9)
C8 0.065(10) 0.121(13) 0.117(16) -0.018(11) 0.029(10) -0.046(10)
C9 0.048(8) 0.118(12) 0.092(12) -0.013(9) 0.008(8) -0.038(8)
C10 0.048(7) 0.062(8) 0.075(10) 0.012(6) -0.007(6) -0.015(6)
C11 0.049(7) 0.047(7) 0.087(10) 0.000(6) -0.008(6) -0.023(5)
C12 0.058(7) 0.036(6) 0.087(10) -0.007(6) -0.013(7) -0.011(5)
C13 0.071(9) 0.072(8) 0.074(10) -0.019(7) -0.016(7) -0.033(7)
C14 0.069(9) 0.077(9) 0.104(12) -0.022(8) -0.041(8) -0.014(7)
C15 0.071(10) 0.060(8) 0.127(14) -0.014(8) -0.014(9) -0.028(7)
C16 0.054(9) 0.081(11) 0.19(2) -0.001(11) -0.010(11) -0.027(8)
C17 0.050(10) 0.072(12) 0.29(3) 0.031(14) 0.017(15) -0.030(9)
C18 0.045(9) 0.087(12) 0.20(2) -0.020(12) 0.023(11) -0.029(8)
C19 0.071(10) 0.044(8) 0.132(15) 0.000(8) 0.039(10) -0.007(7)
C20 0.096(13) 0.063(9) 0.087(12) 0.012(8) 0.029(10) -0.013(9)
C21 0.16(2) 0.113(15) 0.072(13) 0.015(11) 0.068(14) 0.026(13)
C22 0.17(2) 0.117(15) 0.047(11) 0.003(10) 0.038(14) 0.018(14)
C23 0.129(16) 0.101(13) 0.065(11) -0.005(9) 0.011(11) 0.006(11)
C24 0.094(12) 0.076(10) 0.062(10) 0.008(7) 0.011(9) -0.001(9)
C25 0.105(12) 0.047(8) 0.078(11) -0.013(6) -0.027(9) -0.003(7)
C26 0.096(10) 0.039(7) 0.059(8) -0.007(5) -0.018(7) -0.004(6)
C27 0.054(8) 0.061(8) 0.106(12) -0.013(7) -0.017(7) -0.022(6)
C28 0.080(10) 0.063(8) 0.108(12) -0.009(7) -0.036(9) -0.030(7)
C29 0.065(8) 0.083(9) 0.045(7) -0.012(6) -0.010(6) -0.031(7)
C30 0.082(10) 0.081(9) 0.070(10) -0.009(7) -0.006(8) -0.022(8)
C31 0.059(8) 0.077(9) 0.056(8) -0.023(6) -0.019(7) -0.014(7)
C32 0.108(13) 0.054(8) 0.063(9) -0.013(6) -0.003(9) 0.012(8)
C33 0.074(9) 0.066(8) 0.060(9) 0.001(6) 0.002(7) -0.018(7)
C34 0.042(7) 0.047(7) 0.078(9) -0.005(6) 0.001(6) 0.004(5)
C35 0.083(11) 0.084(10) 0.092(12) -0.020(8) 0.018(9) -0.020(8)
C36 0.095(14) 0.093(13) 0.146(19) -0.026(12) 0.052(13) -0.026(10)
C37 0.057(9) 0.085(11) 0.154(18) -0.030(11) 0.037(11) -0.015(8)
C38 0.062(9) 0.044(7) 0.115(13) -0.004(7) 0.008(8) -0.013(6)
C39 0.068(9) 0.065(9) 0.105(13) 0.004(8) -0.013(8) -0.020(7)
C40 0.047(7) 0.047(7) 0.102(11) -0.004(6) -0.004(7) -0.013(6)
C41 0.081(11) 0.086(10) 0.115(14) -0.005(9) -0.031(9) -0.041(8)
C42 0.089(11) 0.096(11) 0.111(14) -0.002(9) -0.051(10) -0.040(9)
C43 0.037(6) 0.048(6) 0.062(7) -0.001(5) -0.003(5) -0.015(5)
C44 0.067(8) 0.075(8) 0.091(11) 0.024(7) -0.019(8) -0.041(7)
C45 0.069(10) 0.129(13) 0.145(17) 0.021(12) -0.029(10) -0.066(10)
C46 0.061(9) 0.121(13) 0.136(16) 0.021(11) -0.039(10) -0.043(9)
C47 0.051(7) 0.058(7) 0.077(9) 0.004(6) -0.015(6) -0.017(6)
C48 0.047(7) 0.059(7) 0.070(8) -0.007(6) -0.012(6) -0.023(5)
C49 0.044(6) 0.059(7) 0.051(7) -0.011(5) -0.005(5) -0.009(5)
C50 0.068(8) 0.041(6) 0.073(9) 0.001(5) -0.008(6) -0.026(6)
C51 0.107(12) 0.079(10) 0.081(11) -0.029(8) 0.005(9) -0.042(9)
C52 0.112(13) 0.068(10) 0.092(12) -0.029(8) -0.002(10) -0.017(9)
C53 0.083(10) 0.113(13) 0.069(10) -0.035(9) 0.024(8) -0.022(9)
C54 0.067(9) 0.080(9) 0.084(11) -0.017(7) 0.004(8) -0.021(7)
C55 0.053(7) 0.045(6) 0.063(8) -0.006(5) 0.004(6) -0.021(5)
C56 0.079(9) 0.056(7) 0.067(9) -0.007(6) -0.002(7) -0.030(7)
C57 0.101(11) 0.085(10) 0.071(10) -0.015(8) -0.014(8) -0.023(9)
C58 0.153(18) 0.094(12) 0.085(12) -0.028(9) -0.018(12) -0.048(12)
C59 0.158(18) 0.095(12) 0.081(12) -0.015(9) -0.054(12) -0.051(12)
C60 0.094(12) 0.100(12) 0.125(15) -0.035(11) -0.053(11) -0.023(10)
C61 0.066(9) 0.071(9) 0.098(11) -0.003(7) -0.008(8) -0.029(7)
C62 0.056(7) 0.048(6) 0.041(6) 0.001(4) -0.005(5) -0.017(5)
C63 0.061(7) 0.058(7) 0.044(7) -0.005(5) 0.001(5) -0.029(6)
C64 0.078(9) 0.063(8) 0.080(10) -0.011(6) -0.001(7) -0.038(7)
C65 0.087(11) 0.074(10) 0.140(15) -0.023(9) 0.032(10) -0.042(9)
C66 0.134(16) 0.099(13) 0.100(13) -0.007(9) 0.013(11) -0.080(12)
C67 0.162(18) 0.037(8) 0.104(13) 0.000(7) 0.003(12) -0.028(10)
C68 0.084(10) 0.066(9) 0.087(11) -0.010(7) -0.013(8) -0.020(8)
C69 0.065(8) 0.069(8) 0.052(8) -0.001(6) -0.008(6) -0.028(7)
C70 0.089(10) 0.090(10) 0.075(11) -0.007(8) -0.006(8) -0.038(9)
C71 0.155(18) 0.127(15) 0.056(11) 0.016(10) -0.039(11) -0.048(13)
C72 0.137(16) 0.136(17) 0.063(11) -0.006(11) -0.029(11) -0.054(14)
C73 0.135(16) 0.113(13) 0.069(12) -0.023(10) 0.006(11) -0.025(12)
C74 0.095(11) 0.078(9) 0.055(9) -0.001(7) -0.001(8) -0.029(8)
Cl1 0.089(2) 0.101(3) 0.067(2) -0.0144(18) 0.0048(18) -0.056(2)
Cl2 0.079(3) 0.124(3) 0.115(4) 0.012(3) -0.007(2) -0.048(2)
Cl3 0.076(2) 0.131(3) 0.082(3) -0.027(2) 0.000(2) -0.047(2)

loop_
_atom_type_symbol
_atom_type_description
_atom_type_scat_dispersion_real
_atom_type_scat_dispersion_imag
_atom_type_scat_source
Pt Pt -1.7033 8.3905 'International Tables Vol C Tables 4.2.6.8 and 6.1.1.4'
S S 0.1246 0.1234 'International Tables Vol C Tables 4.2.6.8 and 6.1.1.4'
P P 0.1023 0.0942 'International Tables Vol C Tables 4.2.6.8 and 6.1.1.4'
N N 0.0061 0.0033 'International Tables Vol C Tables 4.2.6.8 and 6.1.1.4'
C C 0.0033 0.0016 'International Tables Vol C Tables 4.2.6.8 and 6.1.1.4'
H H 0.0000 0.0000 'International Tables Vol C Tables 4.2.6.8 and 6.1.1.4'
Cl Cl 0.1484 0.1585 'International Tables Vol C Tables 4.2.6.8 and 6.1.1.4'
O O 0.0106 0.0060 'International Tables Vol C Tables 4.2.6.8 and 6.1.1.4'

loop_
_geom_angle_atom_site_label_1
_geom_angle_atom_site_label_2
_geom_angle_atom_site_label_3
_geom_angle
_geom_angle_site_symmetry_3
N1 Pt1 C12 80.9(5) .
N1 Pt1 N2 76.9(4) .
C12 Pt1 N2 157.8(5) .
N1 Pt1 P1 178.3(2) .
C12 Pt1 P1 99.1(4) .
N2 Pt1 P1 103.0(3) .
N3 Pt2 C26 80.6(5) .
N3 Pt2 N4 76.8(5) .
C26 Pt2 N4 157.4(5) .
N3 Pt2 P2 172.4(4) .
C26 Pt2 P2 92.2(4) .
N4 Pt2 P2 110.4(4) .
N5 Pt3 C40 80.6(5) .
N5 Pt3 N6 78.8(4) .
C40 Pt3 N6 159.1(5) .
N5 Pt3 P3 178.2(4) .
C40 Pt3 P3 101.1(4) .
N6 Pt3 P3 99.4(3) .
C14 S1 C11 92.2(6) .
C25 S2 C28 90.6(7) .
C42 S3 C39 90.9(8) .
C55 P1 C49 108.5(5) .
C55 P1 C43 106.5(5) .
C49 P1 C43 97.7(5) .
C55 P1 Pt1 111.9(4) .
C49 P1 Pt1 119.9(4) .
C43 P1 Pt1 110.8(4) .
C56 P2 C55 105.3(6) .
C56 P2 C62 102.1(5) .
C55 P2 C62 100.8(5) .
C56 P2 Pt2 121.7(5) .
C55 P2 Pt2 112.8(4) .
C62 P2 Pt2 111.7(4) .
C63 P3 C69 97.7(5) .
C63 P3 C62 102.7(5) .
C69 P3 C62 107.9(6) .
C63 P3 Pt3 112.8(4) .
C69 P3 Pt3 121.9(4) .
C62 P3 Pt3 111.5(4) .
C10 N1 C6 122.1(11) .
C10 N1 Pt1 118.6(9) .
C6 N1 Pt1 119.2(8) .
C5 N2 C1 116.8(10) .
C5 N2 Pt1 113.8(8) .
C1 N2 Pt1 129.4(8) .
C24 N3 C20 123.8(14) .
C24 N3 Pt2 118.6(11) .
C20 N3 Pt2 117.6(11) .
C15 N4 C19 120.8(14) .
C15 N4 Pt2 126.8(10) .
C19 N4 Pt2 112.2(11) .
C34 N5 C38 125.0(12) .
C34 N5 Pt3 117.3(9) .
C38 N5 Pt3 117.6(10) .
C29 N6 C33 116.0(11) .
C29 N6 Pt3 131.6(8) .
C33 N6 Pt3 112.4(9) .
C2 C1 N2 123.5(13) .
C3 C2 C1 117.4(14) .
C4 C3 C2 122.3(14) .
C3 C4 C5 120.0(13) .
N2 C5 C4 119.9(12) .
N2 C5 C6 116.0(11) .
C4 C5 C6 124.1(12) .
N1 C6 C7 115.8(13) .
N1 C6 C5 114.1(11) .
C7 C6 C5 130.0(14) .
C8 C7 C6 122.9(17) .
C7 C8 C9 120.6(15) .
C8 C9 C10 118.0(14) .
N1 C10 C9 120.4(14) .
N1 C10 C11 109.9(11) .
C9 C10 C11 129.7(13) .
C12 C11 C10 121.8(11) .
C12 C11 S1 110.6(10) .
C10 C11 S1 127.3(10) .
C13 C12 C11 110.9(11) .
C13 C12 Pt1 140.4(10) .
C11 C12 Pt1 108.7(9) .
C14 C13 C12 113.0(13) .
C13 C14 S1 113.2(12) .
N4 C15 C16 118.3(16) .
C17 C16 C15 120(2) .
C18 C17 C16 121.3(17) .
C17 C18 C19 119.8(19) .
C18 C19 C20 123.5(17) .
C18 C19 N4 119.7(19) .
C20 C19 N4 116.8(15) .
C19 C20 N3 116.1(14) .
C19 C20 C21 129(2) .
N3 C20 C21 115(2) .
C22 C21 C20 121(2) .
C21 C22 C23 123.1(19) .
C22 C23 C24 116(2) .
N3 C24 C23 122.1(18) .
N3 C24 C25 110.1(13) .
C23 C24 C25 128(2) .
C26 C25 C24 123.1(14) .
C26 C25 S2 112.2(13) .
C24 C25 S2 124.6(13) .
C25 C26 C27 112.0(13) .
C25 C26 Pt2 107.4(11) .
C27 C26 Pt2 140.5(10) .
C28 C27 C26 112.8(14) .
C27 C28 S2 112.4(12) .
N6 C29 C30 125.6(13) .
C29 C30 C31 116.5(14) .
C32 C31 C30 119.6(13) .
C31 C32 C33 123.5(14) .
N6 C33 C32 118.9(13) .
N6 C33 C34 115.8(13) .
C32 C33 C34 125.4(14) .
N5 C34 C35 118.8(13) .
N5 C34 C33 115.6(11) .
C35 C34 C33 125.6(14) .
C36 C35 C34 114.2(15) .
C37 C36 C35 124.1(17) .
C36 C37 C38 120.1(17) .
N5 C38 C37 117.8(16) .
N5 C38 C39 111.8(13) .
C37 C38 C39 130.1(16) .
C38 C39 C40 121.7(14) .
C38 C39 S3 128.1(12) .
C40 C39 S3 110.0(12) .
C41 C40 C39 110.7(13) .
C41 C40 Pt3 141.3(11) .
C39 C40 Pt3 108.0(11) .
C42 C41 C40 113.0(17) .
C41 C42 S3 115.3(13) .
C48 C43 C44 119.7(10) .
C48 C43 P1 116.1(8) .
C44 C43 P1 124.3(9) .
C43 C44 C45 117.9(12) .
C46 C45 C44 122.1(13) .
C47 C46 C45 118.5(14) .
C46 C47 C48 121.1(12) .
C47 C48 C43 120.6(11) .
C50 C49 C54 119.4(11) .
C50 C49 P1 120.3(9) .
C54 C49 P1 119.2(10) .
C49 C50 C51 120.2(12) .
C52 C51 C50 120.0(13) .
C53 C52 C51 121.1(14) .
C52 C53 C54 120.3(14) .
C49 C54 C53 118.8(13) .
P2 C55 P1 119.3(6) .
C61 C56 C57 119.9(14) .
C61 C56 P2 118.9(11) .
C57 C56 P2 120.9(11) .
C56 C57 C58 117.7(15) .
C59 C58 C57 121.6(17) .
C58 C59 C60 119.6(15) .
C59 C60 C61 121.1(15) .
C56 C61 C60 120.0(15) .
P3 C62 P2 119.2(6) .
C64 C63 C68 116.2(12) .
C64 C63 P3 123.7(9) .
C68 C63 P3 120.0(10) .
C63 C64 C65 124.1(13) .
C66 C65 C64 118.6(15) .
C65 C66 C67 121.1(14) .
C68 C67 C66 117.0(14) .
C67 C68 C63 123.0(15) .
C74 C69 C70 117.7(13) .
C74 C69 P3 124.1(10) .
C70 C69 P3 117.9(11) .
C69 C70 C71 120.2(15) .
C72 C71 C70 119.7(17) .
C73 C72 C71 120.6(17) .
C72 C73 C74 120.7(17) .
C69 C74 C73 121.1(14) .
O3 Cl1 O2 114.5(7) .
O3 Cl1 O1 113.3(6) .
O2 Cl1 O1 113.5(7) .
O3 Cl1 O4 102.7(7) .
O2 Cl1 O4 104.0(7) .
O1 Cl1 O4 107.5(6) .
O8' Cl2 O8 40.6(18) .
O8' Cl2 O6 110(2) .
O8 Cl2 O6 150(2) .
O8' Cl2 O6' 117(3) .
O8 Cl2 O6' 139(3) .
O6 Cl2 O6' 46(2) .
O8' Cl2 O7' 121(2) .
O8 Cl2 O7' 83.9(18) .
O6 Cl2 O7' 121.2(16) .
O6' Cl2 O7' 119(2) .
O8' Cl2 O5' 84.2(19) .
O8 Cl2 O5' 109.0(18) .
O6 Cl2 O5' 53.5(13) .
O6' Cl2 O5' 99(2) .
O7' Cl2 O5' 103.1(15) .
O8' Cl2 O5 150(2) .
O8 Cl2 O5 110.4(18) .
O6 Cl2 O5 98.0(15) .
O6' Cl2 O5 90(2) .
O7' Cl2 O5 29.3(11) .
O5' Cl2 O5 104.8(14) .
O8' Cl2 O7 86.2(19) .
O8 Cl2 O7 86.4(17) .
O6 Cl2 O7 95.9(16) .
O6' Cl2 O7 53(2) .
O7' Cl2 O7 113.8(14) .
O5' Cl2 O7 141.4(14) .
O5 Cl2 O7 102.2(13) .
O9' Cl3 O11 58.9(15) .
O9' Cl3 O10 98.1(17) .
O11 Cl3 O10 125.4(14) .
O9' Cl3 O9 85.1(16) .
O11 Cl3 O9 112.8(14) .
O10 Cl3 O9 113.3(13) .
O9' Cl3 O10' 129(2) .
O11 Cl3 O10' 119.3(17) .
O10 Cl3 O10' 113.2(17) .
O9 Cl3 O10' 46.6(14) .
O9' Cl3 O12' 124(2) .
O11 Cl3 O12' 123.9(18) .
O10 Cl3 O12' 28.7(15) .
O9 Cl3 O12' 123.2(17) .
O10' Cl3 O12' 100(2) .
O9' Cl3 O12 147(2) .
O11 Cl3 O12 88(2) .
O10 Cl3 O12 106(2) .
O9 Cl3 O12 105.2(19) .
O10' Cl3 O12 60.2(19) .
O12' Cl3 O12 78(2) .
O9' Cl3 O11' 105(2) .
O11 Cl3 O11' 46.5(16) .
O10 Cl3 O11' 118.8(18) .
O9 Cl3 O11' 124.3(17) .
O10' Cl3 O11' 94(2) .
O12' Cl3 O11' 96(2) .
O12 Cl3 O11' 42.6(19) .
O7' O5 Cl2 74.2(15) .
O6' O6 O5' 130.4(19) .
O6' O6 Cl2 67.1(14) .
O5' O6 Cl2 63.5(10) .
O6' O7 Cl2 62.3(12) .
O8' O8 Cl2 69.3(14) .
O6 O5' Cl2 63.0(10) .
O6 O6' O7 125(3) .
O6 O6' Cl2 67.0(14) .
O7 O6' Cl2 64.2(13) .
O5 O7' Cl2 76.5(15) .
O8 O8' Cl2 70.1(14) .
O10' O9 Cl3 66.7(11) .
O12' O10 Cl3 76.6(17) .
O11' O11 O9' 129.5(18) .
O11' O11 Cl3 69.4(13) .
O9' O11 Cl3 60.3(10) .
O11' O12 O10' 114(3) .
O11' O12 Cl3 69.5(14) .
O10' O12 Cl3 59.1(11) .
O11 O9' Cl3 60.8(10) .
O9 O10' Cl3 66.7(11) .
O9 O10' O12 125.0(19) .
Cl3 O10' O12 60.7(12) .
O12 O11' O11 130(2) .
O12 O11' Cl3 67.9(13) .
O11 O11' Cl3 64.0(11) .
O10 O12' Cl3 74.7(16) .
N7 C75 C76 151(8) .
C79 O13 C77 100(3) .
C78 C77 O13 87(2) .
O13 C79 C80 93(4) .
C81 O14 C81 180(3) 2_556
C82 C81 O14 142(4) .

loop_
_geom_bond_atom_site_label_1
_geom_bond_atom_site_label_2
_geom_bond_distance
_geom_bond_site_symmetry_2
Pt1 N1 2.033(10) .
Pt1 C12 2.046(12) .
Pt1 N2 2.142(9) .
Pt1 P1 2.246(3) .
Pt2 N3 2.041(11) .
Pt2 C26 2.070(14) .
Pt2 N4 2.171(11) .
Pt2 P2 2.244(3) .
Pt3 N5 2.015(10) .
Pt3 C40 2.068(13) .
Pt3 N6 2.106(11) .
Pt3 P3 2.250(3) .
S1 C14 1.667(17) .
S1 C11 1.718(13) .
S2 C25 1.718(16) .
S2 C28 1.758(17) .
S3 C42 1.640(18) .
S3 C39 1.741(16) .
P1 C55 1.827(10) .
P1 C49 1.839(11) .
P1 C43 1.843(11) .
P2 C56 1.813(13) .
P2 C55 1.815(10) .
P2 C62 1.846(10) .
P3 C63 1.809(11) .
P3 C69 1.812(13) .
P3 C62 1.833(10) .
N1 C10 1.339(15) .
N1 C6 1.346(16) .
N2 C5 1.362(14) .
N2 C1 1.371(14) .
N3 C24 1.31(2) .
N3 C20 1.383(19) .
N4 C15 1.380(18) .
N4 C19 1.395(18) .
N5 C34 1.336(16) .
N5 C38 1.346(17) .
N6 C29 1.331(15) .
N6 C33 1.382(16) .
C1 C2 1.361(18) .
C2 C3 1.35(2) .
C3 C4 1.313(18) .
C4 C5 1.402(17) .
C5 C6 1.450(16) .
C6 C7 1.390(18) .
C7 C8 1.30(2) .
C8 C9 1.36(2) .
C9 C10 1.372(17) .
C10 C11 1.445(19) .
C11 C12 1.416(17) .
C12 C13 1.400(17) .
C13 C14 1.367(17) .
C15 C16 1.398(19) .
C16 C17 1.38(3) .
C17 C18 1.36(3) .
C18 C19 1.37(2) .
C19 C20 1.38(2) .
C20 C21 1.40(2) .
C21 C22 1.35(3) .
C22 C23 1.37(3) .
C23 C24 1.37(2) .
C24 C25 1.45(2) .
C25 C26 1.391(19) .
C26 C27 1.427(18) .
C27 C28 1.346(18) .
C29 C30 1.357(18) .
C30 C31 1.425(19) .
C31 C32 1.242(19) .
C32 C33 1.42(2) .
C33 C34 1.438(18) .
C34 C35 1.437(18) .
C35 C36 1.42(2) .
C36 C37 1.32(2) .
C37 C38 1.38(2) .
C38 C39 1.40(2) .
C39 C40 1.415(19) .
C40 C41 1.38(2) .
C41 C42 1.342(19) .
C43 C48 1.383(14) .
C43 C44 1.384(15) .
C44 C45 1.394(18) .
C45 C46 1.38(2) .
C46 C47 1.350(17) .
C47 C48 1.378(15) .
C49 C50 1.365(14) .
C49 C54 1.381(17) .
C50 C51 1.387(17) .
C51 C52 1.35(2) .
C52 C53 1.328(19) .
C53 C54 1.416(18) .
C56 C61 1.358(17) .
C56 C57 1.400(18) .
C57 C58 1.41(2) .
C58 C59 1.33(2) .
C59 C60 1.36(2) .
C60 C61 1.38(2) .
C63 C64 1.345(16) .
C63 C68 1.382(16) .
C64 C65 1.364(17) .
C65 C66 1.35(2) .
C66 C67 1.40(2) .
C67 C68 1.371(19) .
C69 C74 1.349(17) .
C69 C70 1.377(17) .
C70 C71 1.38(2) .
C71 C72 1.36(2) .
C72 C73 1.30(2) .
C73 C74 1.38(2) .
Cl1 O3 1.417(11) .
Cl1 O2 1.420(12) .
Cl1 O1 1.426(10) .
Cl1 O4 1.468(11) .
Cl2 O8' 1.431(16) .
Cl2 O8 1.438(15) .
Cl2 O6 1.453(15) .
Cl2 O6' 1.454(16) .
Cl2 O7' 1.454(14) .
Cl2 O5' 1.459(14) .
Cl2 O5 1.469(14) .
Cl2 O7 1.479(14) .
Cl3 O9' 1.418(16) .
Cl3 O11 1.425(14) .
Cl3 O10 1.437(13) .
Cl3 O9 1.444(13) .
Cl3 O10' 1.445(15) .
Cl3 O12' 1.449(15) .
Cl3 O12 1.469(16) .
Cl3 O11' 1.485(15) .
O5 O7' 0.74(3) .
O6 O6' 1.13(5) .
O6 O5' 1.31(3) .
O7 O6' 1.32(5) .
O8 O8' 1.00(4) .
O9 O10' 1.14(3) .
O10 O12' 0.72(4) .
O11 O11' 1.15(4) .
O11 O9' 1.40(3) .
O12 O11' 1.07(5) .
O12 O10' 1.46(4) .
N7 C75 1.297(19) .
C75 C76 1.53(2) .
O13 C79 1.50(2) .
O13 C77 1.504(19) .
C77 C78 1.485(19) .
C79 C80 1.53(2) .
O14 C81 1.65(3) .
O14 C81 1.65(3) 2_556
C81 C82 1.51(3) .
